data_4069795
loop_
_publ_author_name
'Gunay, Ahmet'
'M\"uller, Christian'
'Lachicotte, Rene J.'
'Brennessel, William W.'
'Jones, William D.'

_publ_section_title
;
 Reactivity Differences of Pt0Phosphine Complexes in C&#x2212;C Bond
 Activation of Asymmetric Acetylenes
;
_journal_issue 22
_journal_name_full Organometallics
_journal_page_first 6524
_journal_paper_doi 10.1021/om900413a
_journal_volume 28
_journal_year 2009
_chemical_formula_moiety 'C22 H38 N P Pt'
_chemical_formula_sum 'C22 H38 N P Pt'
_chemical_formula_weight 542.59
_chemical_name_common '3c, (dippdmae)Pt(tBuCCPh)'
_chemical_name_systematic
;
 ?
;
_space_group_IT_number 2
_symmetry_cell_setting triclinic
_symmetry_space_group_name_Hall '-P 1'
_symmetry_space_group_name_H-M 'P -1'
_atom_sites_solution_hydrogens geom
_atom_sites_solution_primary direct
_atom_sites_solution_secondary difmap
_audit_creation_method SHELXL-97
_cell_angle_alpha 91.231(1)
_cell_angle_beta 94.979(1)
_cell_angle_gamma 94.665(1)
_cell_formula_units_Z 4
_cell_length_a 9.6260(6)
_cell_length_b 13.2973(8)
_cell_length_c 18.3544(11)
_cell_measurement_reflns_used 5962
_cell_measurement_temperature 193(2)
_cell_volume 2331.8(2)
_computing_cell_refinement 'SAINT (Bruker, 2003)'
_computing_data_collection 'SMART (Bruker, 2003)'
_computing_data_reduction 'SAINT (Bruker, 2003)'
_computing_molecular_graphics 'SHELXTL (Bruker, 2000)'
_computing_publication_material 'SHELXTL (Bruker, 2000)'
_computing_structure_refinement 'SHELXL-97 (Sheldrick, 1997)'
_computing_structure_solution 'SHELXS-97 (Sheldrick, 1997)'
_diffrn_ambient_temperature 193(2)
_diffrn_measured_fraction_theta_full 0.991
_diffrn_measured_fraction_theta_max 0.991
_diffrn_measurement_device_type 'Siemens SMART CCD Platform'
_diffrn_measurement_method 'area detector, \w scans per \f'
_diffrn_radiation_monochromator graphite
_diffrn_radiation_source 'normal-focus sealed tube'
_diffrn_radiation_type MoK\a
_diffrn_radiation_wavelength 0.71073
_diffrn_reflns_av_R_equivalents 0.0145
_diffrn_reflns_av_sigmaI/netI 0.0316
_diffrn_reflns_limit_h_max 11
_diffrn_reflns_limit_h_min -11
_diffrn_reflns_limit_k_max 13
_diffrn_reflns_limit_k_min -15
_diffrn_reflns_limit_l_max 21
_diffrn_reflns_limit_l_min -21
_diffrn_reflns_number 12041
_diffrn_reflns_theta_full 25.03
_diffrn_reflns_theta_max 25.03
_diffrn_reflns_theta_min 1.87
_exptl_absorpt_coefficient_mu 6.091
_exptl_absorpt_correction_T_max 0.2327
_exptl_absorpt_correction_T_min 0.1343
_exptl_absorpt_correction_type multi-scan
_exptl_absorpt_process_details 'SADABS (Blessing, 1995)'
_exptl_crystal_colour yellow
_exptl_crystal_density_diffrn 1.546
_exptl_crystal_density_method 'not measured'
_exptl_crystal_description prism
_exptl_crystal_F_000 1080
_exptl_crystal_size_max 0.40
_exptl_crystal_size_mid 0.28
_exptl_crystal_size_min 0.24
_refine_diff_density_max 1.168
_refine_diff_density_min -2.197
_refine_diff_density_rms 0.116
_refine_ls_extinction_method none
_refine_ls_goodness_of_fit_ref 1.409
_refine_ls_hydrogen_treatment constr
_refine_ls_matrix_type full
_refine_ls_number_parameters 511
_refine_ls_number_reflns 8176
_refine_ls_number_restraints 49
_refine_ls_restrained_S_all 1.405
_refine_ls_R_factor_all 0.0562
_refine_ls_R_factor_gt 0.0484
_refine_ls_shift/su_max 0.002
_refine_ls_shift/su_mean 0.000
_refine_ls_structure_factor_coef Fsqd
_refine_ls_weighting_details 'calc w=1/[\s^2^(Fo^2^)+(0.0087P)^2^+8.6802P] where P=(Fo^2^+2Fc^2^)/3'
_refine_ls_weighting_scheme calc
_refine_ls_wR_factor_gt 0.0724
_refine_ls_wR_factor_ref 0.0741
_reflns_number_gt 7597
_reflns_number_total 8176
_reflns_threshold_expression >2sigma(I)
_cod_data_source_file om900413a_si_002.cif
_cod_data_source_block joncm19_3c
_cod_original_sg_symbol_H-M P-1
_cod_database_code 4069795

loop_
_symmetry_equiv_pos_as_xyz
'x, y, z'
'-x, -y, -z'

loop_
_atom_site_label
_atom_site_type_symbol
_atom_site_fract_x
_atom_site_fract_y
_atom_site_fract_z
_atom_site_U_iso_or_equiv
_atom_site_adp_type
_atom_site_occupancy
_atom_site_symmetry_multiplicity
_atom_site_calc_flag
_atom_site_refinement_flags
_atom_site_disorder_assembly
_atom_site_disorder_group
Pt1 Pt 0.39533(3) 0.31638(2) 0.923420(14) 0.02710(8) Uani 1 1 d D . .
C1 C 0.4275(7) 0.3981(5) 0.8310(3) 0.0296(16) Uani 1 1 d . A .
C2 C 0.2999(7) 0.3566(5) 0.8290(4) 0.0273(15) Uani 1 1 d . A .
C3 C 0.5234(7) 0.4641(5) 0.7935(4) 0.0314(16) Uani 1 1 d . . .
C4 C 0.4807(8) 0.5556(6) 0.7643(4) 0.0357(17) Uani 1 1 d . A .
H4 H 0.3878 0.5727 0.7685 0.043 Uiso 1 1 calc R . .
C5 C 0.5719(8) 0.6203(6) 0.7301(4) 0.0423(19) Uani 1 1 d . . .
H5 H 0.5410 0.6809 0.7103 0.051 Uiso 1 1 calc R A .
C6 C 0.7086(9) 0.5970(7) 0.7244(4) 0.050(2) Uani 1 1 d . A .
H6 H 0.7716 0.6418 0.7010 0.060 Uiso 1 1 calc R . .
C7 C 0.7521(9) 0.5088(7) 0.7527(4) 0.050(2) Uani 1 1 d . . .
H7 H 0.8453 0.4925 0.7483 0.060 Uiso 1 1 calc R A .
C8 C 0.6613(8) 0.4435(6) 0.7874(4) 0.044(2) Uani 1 1 d . A .
H8 H 0.6939 0.3836 0.8075 0.052 Uiso 1 1 calc R . .
C9 C 0.1655(7) 0.3354(6) 0.7816(4) 0.0348(17) Uani 1 1 d . . .
C10 C 0.0403(8) 0.3451(7) 0.8265(5) 0.050(2) Uani 1 1 d . A .
H10A H 0.0447 0.2980 0.8668 0.075 Uiso 1 1 calc R . .
H10B H -0.0467 0.3292 0.7951 0.075 Uiso 1 1 calc R . .
H10C H 0.0426 0.4143 0.8464 0.075 Uiso 1 1 calc R . .
C11 C 0.1596(9) 0.4084(7) 0.7185(5) 0.061(3) Uani 1 1 d . A .
H11A H 0.1584 0.4775 0.7379 0.091 Uiso 1 1 calc R . .
H11B H 0.0746 0.3908 0.6858 0.091 Uiso 1 1 calc R . .
H11C H 0.2419 0.4037 0.6911 0.091 Uiso 1 1 calc R . .
C12 C 0.1619(9) 0.2268(6) 0.7508(5) 0.051(2) Uani 1 1 d . A .
H12A H 0.2396 0.2213 0.7202 0.076 Uiso 1 1 calc R . .
H12B H 0.0730 0.2097 0.7213 0.076 Uiso 1 1 calc R . .
H12C H 0.1708 0.1802 0.7913 0.076 Uiso 1 1 calc R . .
C13 C 0.703(2) 0.2853(18) 0.9754(16) 0.067(8) Uani 0.567(6) 1 d PD A 1
H13A H 0.6890 0.2195 0.9497 0.101 Uiso 0.567(6) 1 calc PR A 1
H13B H 0.7806 0.2844 1.0138 0.101 Uiso 0.567(6) 1 calc PR A 1
H13C H 0.7260 0.3378 0.9407 0.101 Uiso 0.567(6) 1 calc PR A 1
C14 C 0.5984(14) 0.4062(9) 1.0470(7) 0.037(3) Uani 0.567(6) 1 d PD A 1
H14A H 0.5138 0.4209 1.0700 0.056 Uiso 0.567(6) 1 calc PR A 1
H14B H 0.6200 0.4584 1.0119 0.056 Uiso 0.567(6) 1 calc PR A 1
H14C H 0.6769 0.4053 1.0847 0.056 Uiso 0.567(6) 1 calc PR A 1
N1 N 0.5750(10) 0.3067(11) 1.0086(6) 0.029(2) Uani 0.567(6) 1 d PD A 1
C31 C 0.5434(15) 0.2257(11) 1.0605(8) 0.047(3) Uani 0.567(6) 1 d PD A 1
H31A H 0.6129 0.2345 1.1036 0.056 Uiso 0.567(6) 1 calc PR A 1
H31B H 0.5548 0.1598 1.0366 0.056 Uiso 0.567(6) 1 calc PR A 1
C32 C 0.3992(15) 0.2230(17) 1.0864(9) 0.042(5) Uani 0.567(6) 1 d PD A 1
H32A H 0.3926 0.2807 1.1205 0.050 Uiso 0.567(6) 1 calc PR A 1
H32B H 0.3782 0.1597 1.1122 0.050 Uiso 0.567(6) 1 calc PR A 1
P1 P 0.2729(10) 0.2302(9) 1.0042(5) 0.0313(15) Uani 0.567(6) 1 d PD A 1
C15 C 0.208(2) 0.0955(12) 0.9862(12) 0.037(3) Uani 0.567(6) 1 d PDU A 1
H15 H 0.1852 0.0656 1.0337 0.045 Uiso 0.567(6) 1 calc PR A 1
C16 C 0.076(3) 0.086(2) 0.9341(16) 0.044(6) Uani 0.567(6) 1 d PD A 1
H16A H 0.0030 0.1218 0.9550 0.066 Uiso 0.567(6) 1 calc PR A 1
H16B H 0.0427 0.0142 0.9265 0.066 Uiso 0.567(6) 1 calc PR A 1
H16C H 0.0957 0.1146 0.8871 0.066 Uiso 0.567(6) 1 calc PR A 1
C17 C 0.321(4) 0.038(3) 0.956(3) 0.066(8) Uani 0.567(6) 1 d PD A 1
H17A H 0.4055 0.0464 0.9904 0.099 Uiso 0.567(6) 1 calc PR A 1
H17B H 0.3413 0.0640 0.9087 0.099 Uiso 0.567(6) 1 calc PR A 1
H17C H 0.2883 -0.0339 0.9510 0.099 Uiso 0.567(6) 1 calc PR A 1
C18 C 0.1218(15) 0.2886(11) 1.0407(7) 0.042(3) Uani 0.567(6) 1 d PD A 1
H18 H 0.0334 0.2722 1.0084 0.050 Uiso 0.567(6) 1 calc PR A 1
C19 C 0.106(3) 0.2505(16) 1.1257(10) 0.062(6) Uani 0.567(6) 1 d PD A 1
H19A H 0.1279 0.1800 1.1291 0.092 Uiso 0.567(6) 1 calc PR A 1
H19B H 0.0100 0.2564 1.1380 0.092 Uiso 0.567(6) 1 calc PR A 1
H19C H 0.1711 0.2927 1.1599 0.092 Uiso 0.567(6) 1 calc PR A 1
C20 C 0.152(2) 0.4027(11) 1.0543(10) 0.059(5) Uani 0.567(6) 1 d PD A 1
H20A H 0.1368 0.4373 1.0081 0.088 Uiso 0.567(6) 1 calc PR A 1
H20B H 0.2499 0.4174 1.0742 0.088 Uiso 0.567(6) 1 calc PR A 1
H20C H 0.0900 0.4263 1.0893 0.088 Uiso 0.567(6) 1 calc PR A 1
C13' C 0.673(4) 0.242(2) 0.975(2) 0.067(8) Uani 0.433(6) 1 d PD A 5
H13D H 0.6168 0.1771 0.9742 0.101 Uiso 0.433(6) 1 calc PR A 5
H13E H 0.7574 0.2389 1.0090 0.101 Uiso 0.433(6) 1 calc PR A 5
H13F H 0.7008 0.2558 0.9260 0.101 Uiso 0.433(6) 1 calc PR A 5
C14' C 0.6811(18) 0.4187(12) 1.0016(9) 0.037(3) Uani 0.433(6) 1 d PD A 5
H14D H 0.6280 0.4743 1.0166 0.056 Uiso 0.433(6) 1 calc PR A 5
H14E H 0.7118 0.4311 0.9528 0.056 Uiso 0.433(6) 1 calc PR A 5
H14F H 0.7630 0.4142 1.0366 0.056 Uiso 0.433(6) 1 calc PR A 5
N1' N 0.5911(13) 0.3227(14) 0.9997(9) 0.029(2) Uani 0.433(6) 1 d PD A 5
C31' C 0.5571(19) 0.3023(13) 1.0760(9) 0.047(3) Uani 0.433(6) 1 d PD A 5
H31C H 0.5196 0.3628 1.0968 0.056 Uiso 0.433(6) 1 calc PR A 5
H31D H 0.6442 0.2903 1.1061 0.056 Uiso 0.433(6) 1 calc PR A 5
C32' C 0.452(2) 0.212(2) 1.0805(14) 0.042(5) Uani 0.433(6) 1 d PD A 5
H32C H 0.4217 0.2071 1.1306 0.050 Uiso 0.433(6) 1 calc PR A 5
H32D H 0.4930 0.1491 1.0677 0.050 Uiso 0.433(6) 1 calc PR A 5
P1' P 0.2996(14) 0.2324(12) 1.0142(7) 0.0313(15) Uani 0.433(6) 1 d PD A 5
C15' C 0.203(3) 0.1057(16) 1.0007(17) 0.037(3) Uani 0.433(6) 1 d PDU A 5
H15' H 0.1802 0.0808 1.0496 0.045 Uiso 0.433(6) 1 calc PR A 5
C16' C 0.068(3) 0.109(3) 0.952(2) 0.044(6) Uani 0.433(6) 1 d PD A 5
H16D H 0.0112 0.1593 0.9723 0.066 Uiso 0.433(6) 1 calc PR A 5
H16E H 0.0152 0.0425 0.9504 0.066 Uiso 0.433(6) 1 calc PR A 5
H16F H 0.0887 0.1274 0.9027 0.066 Uiso 0.433(6) 1 calc PR A 5
C17' C 0.297(5) 0.033(3) 0.968(5) 0.066(8) Uani 0.433(6) 1 d PD A 5
H17D H 0.3824 0.0306 1.0009 0.099 Uiso 0.433(6) 1 calc PR A 5
H17E H 0.3208 0.0567 0.9204 0.099 Uiso 0.433(6) 1 calc PR A 5
H17F H 0.2472 -0.0341 0.9626 0.099 Uiso 0.433(6) 1 calc PR A 5
C18' C 0.1899(18) 0.3061(14) 1.0702(10) 0.042(3) Uani 0.433(6) 1 d PD A 5
H18' H 0.2490 0.3471 1.1094 0.050 Uiso 0.433(6) 1 calc PR A 5
C19' C 0.071(4) 0.228(2) 1.1061(15) 0.062(6) Uani 0.433(6) 1 d PD A 5
H19D H 0.1101 0.1636 1.1162 0.092 Uiso 0.433(6) 1 calc PR A 5
H19E H -0.0125 0.2170 1.0715 0.092 Uiso 0.433(6) 1 calc PR A 5
H19F H 0.0456 0.2583 1.1518 0.092 Uiso 0.433(6) 1 calc PR A 5
C20' C 0.094(2) 0.3717(18) 1.0256(13) 0.059(5) Uani 0.433(6) 1 d PD A 5
H20D H 0.1467 0.4354 1.0153 0.088 Uiso 0.433(6) 1 calc PR A 5
H20E H 0.0151 0.3857 1.0532 0.088 Uiso 0.433(6) 1 calc PR A 5
H20F H 0.0597 0.3363 0.9794 0.088 Uiso 0.433(6) 1 calc PR A 5
Pt2 Pt 0.40076(3) 0.820287(19) 0.570608(14) 0.02302(8) Uani 1 1 d D . .
C41 C 0.4360(7) 0.9040(5) 0.6673(4) 0.0290(16) Uani 1 1 d . B .
C42 C 0.3065(7) 0.8668(5) 0.6559(4) 0.0278(15) Uani 1 1 d . B .
C43 C 0.5344(7) 0.9663(5) 0.7171(4) 0.0307(16) Uani 1 1 d . . .
C44 C 0.4982(8) 1.0567(6) 0.7465(4) 0.0411(19) Uani 1 1 d . B .
H44 H 0.4077 1.0782 0.7336 0.049 Uiso 1 1 calc R . .
C45 C 0.5913(9) 1.1162(7) 0.7944(5) 0.052(2) Uani 1 1 d . . .
H45 H 0.5638 1.1775 0.8139 0.062 Uiso 1 1 calc R B .
C46 C 0.7221(8) 1.0877(7) 0.8139(4) 0.049(2) Uani 1 1 d . B .
H46 H 0.7850 1.1284 0.8472 0.059 Uiso 1 1 calc R . .
C47 C 0.7622(8) 0.9988(6) 0.7846(4) 0.0399(19) Uani 1 1 d . . .
H47 H 0.8534 0.9787 0.7974 0.048 Uiso 1 1 calc R B .
C48 C 0.6695(7) 0.9394(6) 0.7367(4) 0.0349(17) Uani 1 1 d . B .
H48 H 0.6984 0.8788 0.7167 0.042 Uiso 1 1 calc R . .
C49 C 0.1685(8) 0.8583(6) 0.6895(4) 0.0368(18) Uani 1 1 d . . .
C50 C 0.0747(9) 0.9335(8) 0.6523(5) 0.067(3) Uani 1 1 d . B .
H50A H 0.1142 1.0025 0.6650 0.101 Uiso 1 1 calc R . .
H50B H -0.0193 0.9235 0.6691 0.101 Uiso 1 1 calc R . .
H50C H 0.0691 0.9224 0.5992 0.101 Uiso 1 1 calc R . .
C51 C 0.0974(10) 0.7528(7) 0.6778(6) 0.072(3) Uani 1 1 d . B .
H51A H 0.0057 0.7499 0.6974 0.107 Uiso 1 1 calc R . .
H51B H 0.1553 0.7047 0.7030 0.107 Uiso 1 1 calc R . .
H51C H 0.0853 0.7355 0.6253 0.107 Uiso 1 1 calc R . .
C52 C 0.1936(9) 0.8870(8) 0.7714(4) 0.065(3) Uani 1 1 d . B .
H52A H 0.2298 0.9581 0.7774 0.097 Uiso 1 1 calc R . .
H52B H 0.2617 0.8444 0.7949 0.097 Uiso 1 1 calc R . .
H52C H 0.1052 0.8770 0.7941 0.097 Uiso 1 1 calc R . .
C53 C 0.6766(13) 0.9061(9) 0.5116(8) 0.042(3) Uani 0.596(6) 1 d PD B 1
H53A H 0.7035 0.9264 0.5629 0.063 Uiso 0.596(6) 1 calc PR B 1
H53B H 0.6233 0.9580 0.4878 0.063 Uiso 0.596(6) 1 calc PR B 1
H53C H 0.7608 0.8983 0.4864 0.063 Uiso 0.596(6) 1 calc PR B 1
C54 C 0.6731(12) 0.7306(9) 0.5427(7) 0.037(2) Uani 0.596(6) 1 d PD B 1
H54A H 0.7003 0.7500 0.5941 0.055 Uiso 0.596(6) 1 calc PR B 1
H54B H 0.7573 0.7251 0.5170 0.055 Uiso 0.596(6) 1 calc PR B 1
H54C H 0.6173 0.6654 0.5399 0.055 Uiso 0.596(6) 1 calc PR B 1
N2 N 0.5887(8) 0.8086(9) 0.5081(6) 0.0266(13) Uani 0.596(6) 1 d PD B 1
C63 C 0.5486(12) 0.7783(9) 0.4307(6) 0.034(2) Uani 0.596(6) 1 d PD B 1
H63A H 0.6326 0.7591 0.4080 0.041 Uiso 0.596(6) 1 calc PR B 1
H63B H 0.5139 0.8368 0.4044 0.041 Uiso 0.596(6) 1 calc PR B 1
C64 C 0.4363(7) 0.6905(6) 0.4215(4) 0.0326(17) Uani 0.596(6) 1 d PD B 1
H64A H 0.4765 0.6270 0.4363 0.039 Uiso 0.596(6) 1 calc PR B 1
H64B H 0.3982 0.6825 0.3696 0.039 Uiso 0.596(6) 1 calc PR B 1
C53' C 0.6068(19) 0.8973(13) 0.4589(11) 0.042(3) Uani 0.404(6) 1 d PD B 5
H53D H 0.6121 0.9611 0.4872 0.063 Uiso 0.404(6) 1 calc PR B 5
H53E H 0.5264 0.8943 0.4221 0.063 Uiso 0.404(6) 1 calc PR B 5
H53F H 0.6929 0.8933 0.4345 0.063 Uiso 0.404(6) 1 calc PR B 5
C54' C 0.7191(17) 0.8177(14) 0.5612(9) 0.037(2) Uani 0.404(6) 1 d PD B 5
H54D H 0.7249 0.8808 0.5902 0.055 Uiso 0.404(6) 1 calc PR B 5
H54E H 0.8018 0.8162 0.5337 0.055 Uiso 0.404(6) 1 calc PR B 5
H54F H 0.7150 0.7604 0.5938 0.055 Uiso 0.404(6) 1 calc PR B 5
N2' N 0.5902(11) 0.8111(13) 0.5090(8) 0.0266(13) Uani 0.404(6) 1 d PD B 5
C63' C 0.5801(15) 0.7154(12) 0.4659(9) 0.034(2) Uani 0.404(6) 1 d PD B 5
H63C H 0.5979 0.6598 0.4995 0.041 Uiso 0.404(6) 1 calc PR B 5
H63D H 0.6542 0.7189 0.4317 0.041 Uiso 0.404(6) 1 calc PR B 5
C64' C 0.4363(7) 0.6905(6) 0.4215(4) 0.0326(17) Uani 0.404(6) 1 d PD B 5
H64C H 0.4257 0.6184 0.4058 0.039 Uiso 0.404(6) 1 calc PR B 5
H64D H 0.4302 0.7317 0.3772 0.039 Uiso 0.404(6) 1 calc PR B 5
P2 P 0.29552(18) 0.71812(13) 0.48004(9) 0.0244(4) Uani 1 1 d . B .
C55 C 0.1578(7) 0.7608(5) 0.4139(4) 0.0312(16) Uani 1 1 d . . .
H55 H 0.1408 0.7106 0.3720 0.037 Uiso 1 1 calc R B .
C56 C 0.2050(9) 0.8629(6) 0.3847(5) 0.057(3) Uani 1 1 d . B .
H56A H 0.1271 0.8887 0.3548 0.085 Uiso 1 1 calc R . .
H56B H 0.2832 0.8555 0.3547 0.085 Uiso 1 1 calc R . .
H56C H 0.2351 0.9102 0.4257 0.085 Uiso 1 1 calc R . .
C57 C 0.0210(8) 0.7680(7) 0.4496(4) 0.052(2) Uani 1 1 d . B .
H57A H 0.0379 0.8132 0.4929 0.078 Uiso 1 1 calc R . .
H57B H -0.0139 0.7008 0.4642 0.078 Uiso 1 1 calc R . .
H57C H -0.0486 0.7947 0.4147 0.078 Uiso 1 1 calc R . .
C58 C 0.2216(8) 0.5921(5) 0.5055(4) 0.0334(17) Uani 1 1 d . . .
H58 H 0.1375 0.6035 0.5320 0.040 Uiso 1 1 calc R B .
C59 C 0.3240(9) 0.5443(6) 0.5598(4) 0.049(2) Uani 1 1 d . B .
H59A H 0.2791 0.4816 0.5772 0.074 Uiso 1 1 calc R . .
H59B H 0.3517 0.5912 0.6014 0.074 Uiso 1 1 calc R . .
H59C H 0.4071 0.5292 0.5356 0.074 Uiso 1 1 calc R . .
C60 C 0.1716(9) 0.5185(6) 0.4421(5) 0.051(2) Uani 1 1 d . B .
H60A H 0.2493 0.5086 0.4123 0.076 Uiso 1 1 calc R . .
H60B H 0.0954 0.5460 0.4119 0.076 Uiso 1 1 calc R . .
H60C H 0.1379 0.4537 0.4613 0.076 Uiso 1 1 calc R . .

loop_
_atom_site_aniso_label
_atom_site_aniso_U_11
_atom_site_aniso_U_22
_atom_site_aniso_U_33
_atom_site_aniso_U_23
_atom_site_aniso_U_13
_atom_site_aniso_U_12
Pt1 0.02909(16) 0.02967(16) 0.02298(15) 0.00424(12) 0.00042(12) 0.00628(12)
C1 0.035(4) 0.036(4) 0.019(3) 0.003(3) 0.001(3) 0.007(3)
C2 0.028(4) 0.030(4) 0.024(4) 0.002(3) 0.001(3) 0.003(3)
C3 0.034(4) 0.038(4) 0.022(4) 0.000(3) 0.005(3) -0.003(3)
C4 0.032(4) 0.039(4) 0.034(4) 0.003(3) -0.002(3) 0.001(3)
C5 0.046(5) 0.043(5) 0.037(4) 0.008(4) 0.000(4) -0.005(4)
C6 0.049(5) 0.064(6) 0.035(5) 0.016(4) 0.004(4) -0.018(4)
C7 0.036(5) 0.072(6) 0.044(5) 0.013(5) 0.013(4) 0.004(4)
C8 0.038(5) 0.055(5) 0.039(5) 0.012(4) 0.007(4) 0.007(4)
C9 0.031(4) 0.046(5) 0.026(4) 0.009(3) -0.006(3) 0.001(3)
C10 0.029(4) 0.067(6) 0.051(5) 0.004(5) -0.005(4) 0.002(4)
C11 0.052(6) 0.078(7) 0.046(5) 0.025(5) -0.022(4) -0.010(5)
C12 0.051(5) 0.051(6) 0.046(5) -0.011(4) -0.005(4) -0.003(4)
C13 0.026(11) 0.12(2) 0.054(6) -0.030(14) -0.013(8) 0.018(13)
C14 0.040(7) 0.034(6) 0.035(6) 0.001(5) -0.011(4) -0.003(5)
N1 0.040(4) 0.024(5) 0.021(4) 0.001(3) -0.008(3) 0.003(3)
C31 0.054(8) 0.031(6) 0.051(7) 0.021(6) -0.019(6) 0.004(7)
C32 0.040(12) 0.049(7) 0.033(6) 0.016(5) -0.005(8) -0.009(9)
P1 0.039(3) 0.0309(12) 0.023(2) 0.0090(17) -0.003(3) 0.003(2)
C15 0.046(4) 0.035(4) 0.030(7) 0.007(4) 0.000(4) -0.002(4)
C16 0.046(6) 0.055(15) 0.030(16) 0.004(9) 0.003(8) -0.002(8)
C17 0.059(12) 0.032(6) 0.104(19) -0.014(8) 0.003(12) 0.001(7)
C18 0.040(9) 0.051(8) 0.033(8) 0.012(7) 0.007(6) -0.008(7)
C19 0.094(16) 0.043(11) 0.049(12) -0.014(9) 0.040(12) -0.024(9)
C20 0.068(14) 0.057(11) 0.055(13) -0.003(8) 0.027(9) 0.015(9)
C13' 0.026(11) 0.12(2) 0.054(6) -0.030(14) -0.013(8) 0.018(13)
C14' 0.040(7) 0.034(6) 0.035(6) 0.001(5) -0.011(4) -0.003(5)
N1' 0.040(4) 0.024(5) 0.021(4) 0.001(3) -0.008(3) 0.003(3)
C31' 0.054(8) 0.031(6) 0.051(7) 0.021(6) -0.019(6) 0.004(7)
C32' 0.040(12) 0.049(7) 0.033(6) 0.016(5) -0.005(8) -0.009(9)
P1' 0.039(3) 0.0309(12) 0.023(2) 0.0090(17) -0.003(3) 0.003(2)
C15' 0.046(4) 0.035(4) 0.030(7) 0.007(4) 0.000(4) -0.002(4)
C16' 0.046(6) 0.055(15) 0.030(16) 0.004(9) 0.003(8) -0.002(8)
C17' 0.059(12) 0.032(6) 0.104(19) -0.014(8) 0.003(12) 0.001(7)
C18' 0.040(9) 0.051(8) 0.033(8) 0.012(7) 0.007(6) -0.008(7)
C19' 0.094(16) 0.043(11) 0.049(12) -0.014(9) 0.040(12) -0.024(9)
C20' 0.068(14) 0.057(11) 0.055(13) -0.003(8) 0.027(9) 0.015(9)
Pt2 0.02051(14) 0.02237(15) 0.02663(15) 0.00144(11) 0.00378(11) 0.00252(11)
C41 0.031(4) 0.027(4) 0.029(4) -0.002(3) 0.003(3) 0.005(3)
C42 0.033(4) 0.027(4) 0.024(4) 0.001(3) 0.005(3) 0.003(3)
C43 0.030(4) 0.031(4) 0.032(4) 0.002(3) 0.007(3) -0.002(3)
C44 0.033(4) 0.044(5) 0.045(5) -0.011(4) 0.000(4) 0.005(4)
C45 0.053(6) 0.048(5) 0.054(5) -0.017(4) 0.006(4) 0.004(4)
C46 0.040(5) 0.055(6) 0.048(5) -0.020(4) -0.008(4) -0.003(4)
C47 0.031(4) 0.051(5) 0.036(4) 0.003(4) -0.005(3) 0.002(4)
C48 0.036(4) 0.032(4) 0.037(4) 0.004(3) 0.004(3) 0.004(3)
C49 0.031(4) 0.047(5) 0.032(4) -0.003(4) 0.010(3) -0.002(3)
C50 0.043(5) 0.102(8) 0.062(6) -0.004(6) 0.014(5) 0.027(5)
C51 0.054(6) 0.067(7) 0.095(8) -0.013(6) 0.045(6) -0.023(5)
C52 0.052(6) 0.107(8) 0.035(5) -0.006(5) 0.018(4) -0.009(5)
C53 0.026(6) 0.037(6) 0.063(8) 0.008(6) 0.008(5) -0.001(5)
C54 0.031(6) 0.042(6) 0.039(6) -0.003(5) 0.011(5) 0.010(5)
N2 0.023(3) 0.026(3) 0.032(3) 0.003(3) 0.008(2) 0.003(2)
C63 0.036(6) 0.034(6) 0.035(6) 0.007(4) 0.023(5) 0.002(5)
C64 0.028(4) 0.041(4) 0.030(4) -0.002(3) 0.007(3) 0.006(3)
C53' 0.026(6) 0.037(6) 0.063(8) 0.008(6) 0.008(5) -0.001(5)
C54' 0.031(6) 0.042(6) 0.039(6) -0.003(5) 0.011(5) 0.010(5)
N2' 0.023(3) 0.026(3) 0.032(3) 0.003(3) 0.008(2) 0.003(2)
C63' 0.036(6) 0.034(6) 0.035(6) 0.007(4) 0.023(5) 0.002(5)
C64' 0.028(4) 0.041(4) 0.030(4) -0.002(3) 0.007(3) 0.006(3)
P2 0.0239(9) 0.0243(9) 0.0253(9) 0.0021(7) 0.0043(7) 0.0022(7)
C55 0.033(4) 0.034(4) 0.027(4) 0.001(3) 0.001(3) 0.005(3)
C56 0.050(5) 0.049(5) 0.068(6) 0.028(5) -0.020(5) 0.001(4)
C57 0.032(4) 0.084(7) 0.041(5) 0.001(5) -0.003(4) 0.021(4)
C58 0.039(4) 0.028(4) 0.032(4) 0.002(3) 0.005(3) -0.005(3)
C59 0.066(6) 0.037(5) 0.044(5) 0.014(4) -0.003(4) 0.003(4)
C60 0.069(6) 0.024(4) 0.055(5) -0.004(4) -0.005(4) -0.009(4)

loop_
_atom_type_symbol
_atom_type_description
_atom_type_scat_dispersion_real
_atom_type_scat_dispersion_imag
_atom_type_scat_source
C C 0.0033 0.0016 'International Tables Vol C Tables 4.2.6.8 and 6.1.1.4'
H H 0.0000 0.0000 'International Tables Vol C Tables 4.2.6.8 and 6.1.1.4'
N N 0.0061 0.0033 'International Tables Vol C Tables 4.2.6.8 and 6.1.1.4'
P P 0.1023 0.0942 'International Tables Vol C Tables 4.2.6.8 and 6.1.1.4'
Pt Pt -1.7033 8.3905 'International Tables Vol C Tables 4.2.6.8 and 6.1.1.4'

loop_
_geom_angle_atom_site_label_1
_geom_angle_atom_site_label_2
_geom_angle_atom_site_label_3
_geom_angle
C2 Pt1 C1 37.3(3)
C2 Pt1 N1 156.2(4)
C1 Pt1 N1 118.8(4)
C2 Pt1 N1' 148.3(5)
C1 Pt1 N1' 111.0(5)
N1 Pt1 N1' 7.9(6)
C2 Pt1 P1' 127.8(4)
C1 Pt1 P1' 164.5(4)
N1 Pt1 P1' 76.0(5)
N1' Pt1 P1' 83.7(5)
C2 Pt1 P1 120.2(3)
C1 Pt1 P1 157.1(3)
N1 Pt1 P1 83.7(4)
N1' Pt1 P1 91.4(5)
P1' Pt1 P1 7.7(6)
C2 C1 C3 144.8(7)
C2 C1 Pt1 68.3(4)
C3 C1 Pt1 146.8(5)
C1 C2 C9 144.2(7)
C1 C2 Pt1 74.3(4)
C9 C2 Pt1 140.8(5)
C8 C3 C4 117.3(7)
C8 C3 C1 122.2(7)
C4 C3 C1 120.5(7)
C5 C4 C3 121.1(7)
C5 C4 H4 119.4
C3 C4 H4 119.4
C4 C5 C6 120.2(8)
C4 C5 H5 119.9
C6 C5 H5 119.9
C7 C6 C5 119.5(7)
C7 C6 H6 120.2
C5 C6 H6 120.2
C6 C7 C8 120.6(8)
C6 C7 H7 119.7
C8 C7 H7 119.7
C7 C8 C3 121.2(8)
C7 C8 H8 119.4
C3 C8 H8 119.4
C2 C9 C11 110.1(6)
C2 C9 C10 110.5(6)
C11 C9 C10 109.9(7)
C2 C9 C12 107.6(6)
C11 C9 C12 109.3(7)
C10 C9 C12 109.4(6)
C9 C10 H10A 109.5
C9 C10 H10B 109.5
H10A C10 H10B 109.5
C9 C10 H10C 109.5
H10A C10 H10C 109.5
H10B C10 H10C 109.5
C9 C11 H11A 109.5
C9 C11 H11B 109.5
H11A C11 H11B 109.5
C9 C11 H11C 109.5
H11A C11 H11C 109.5
H11B C11 H11C 109.5
C9 C12 H12A 109.5
C9 C12 H12B 109.5
H12A C12 H12B 109.5
C9 C12 H12C 109.5
H12A C12 H12C 109.5
H12B C12 H12C 109.5
N1 C13 H13A 109.5
N1 C13 H13B 109.5
H13A C13 H13B 109.5
N1 C13 H13C 109.5
H13A C13 H13C 109.5
H13B C13 H13C 109.5
N1 C14 H14A 109.5
N1 C14 H14B 109.5
H14A C14 H14B 109.5
N1 C14 H14C 109.5
H14A C14 H14C 109.5
H14B C14 H14C 109.5
C13 N1 C14 108.7(12)
C13 N1 C31 108.1(13)
C14 N1 C31 110.8(11)
C13 N1 Pt1 111.5(15)
C14 N1 Pt1 106.8(8)
C31 N1 Pt1 110.9(7)
N1 C31 C32 114.7(12)
N1 C31 H31A 108.6
C32 C31 H31A 108.6
N1 C31 H31B 108.6
C32 C31 H31B 108.6
H31A C31 H31B 107.6
C31 C32 P1 107.5(11)
C31 C32 H32A 110.2
P1 C32 H32A 110.2
C31 C32 H32B 110.2
P1 C32 H32B 110.2
H32A C32 H32B 108.5
C32 P1 C15 102.3(8)
C32 P1 C18 103.7(8)
C15 P1 C18 104.1(8)
C32 P1 Pt1 104.6(6)
C15 P1 Pt1 121.1(9)
C18 P1 Pt1 118.5(6)
C17 C15 C16 110.8(15)
C17 C15 P1 110.1(13)
C16 C15 P1 111.3(12)
C17 C15 H15 108.2
C16 C15 H15 108.2
P1 C15 H15 108.2
C15 C16 H16A 109.5
C15 C16 H16B 109.5
H16A C16 H16B 109.5
C15 C16 H16C 109.5
H16A C16 H16C 109.5
H16B C16 H16C 109.5
C15 C17 H17A 109.5
C15 C17 H17B 109.5
H17A C17 H17B 109.5
C15 C17 H17C 109.5
H17A C17 H17C 109.5
H17B C17 H17C 109.5
C20 C18 C19 100.8(11)
C20 C18 P1 111.9(10)
C19 C18 P1 108.9(12)
C20 C18 H18 111.6
C19 C18 H18 111.6
P1 C18 H18 111.6
C18 C19 H19A 109.5
C18 C19 H19B 109.5
H19A C19 H19B 109.5
C18 C19 H19C 109.5
H19A C19 H19C 109.5
H19B C19 H19C 109.5
C18 C20 H20A 109.5
C18 C20 H20B 109.5
H20A C20 H20B 109.5
C18 C20 H20C 109.5
H20A C20 H20C 109.5
H20B C20 H20C 109.5
N1' C13' H13D 109.5
N1' C13' H13E 109.5
H13D C13' H13E 109.5
N1' C13' H13F 109.5
H13D C13' H13F 109.5
H13E C13' H13F 109.5
N1' C14' H14D 109.5
N1' C14' H14E 109.5
H14D C14' H14E 109.5
N1' C14' H14F 109.5
H14D C14' H14F 109.5
H14E C14' H14F 109.5
C13' N1' C14' 107.7(15)
C13' N1' C31' 108.3(18)
C14' N1' C31' 107.6(13)
C13' N1' Pt1 107(2)
C14' N1' Pt1 115.7(10)
C31' N1' Pt1 110.7(10)
N1' C31' C32' 112.9(15)
N1' C31' H31C 109.0
C32' C31' H31C 109.0
N1' C31' H31D 109.0
C32' C31' H31D 109.0
H31C C31' H31D 107.8
C31' C32' P1' 106.8(13)
C31' C32' H32C 110.4
P1' C32' H32C 110.4
C31' C32' H32D 110.4
P1' C32' H32D 110.4
H32C C32' H32D 108.6
C18' P1' C15' 105.1(10)
C18' P1' C32' 102.3(11)
C15' P1' C32' 104.3(10)
C18' P1' Pt1 115.5(8)
C15' P1' Pt1 123.1(13)
C32' P1' Pt1 104.1(8)
C17' C15' C16' 110.6(19)
C17' C15' P1' 109.4(17)
C16' C15' P1' 111.8(17)
C17' C15' H15' 108.3
C16' C15' H15' 108.3
P1' C15' H15' 108.3
C15' C16' H16D 109.5
C15' C16' H16E 109.5
H16D C16' H16E 109.5
C15' C16' H16F 109.5
H16D C16' H16F 109.5
H16E C16' H16F 109.5
C15' C17' H17D 109.5
C15' C17' H17E 109.5
H17D C17' H17E 109.5
C15' C17' H17F 109.5
H17D C17' H17F 109.5
H17E C17' H17F 109.5
C20' C18' C19' 100.1(17)
C20' C18' P1' 113.8(13)
C19' C18' P1' 109.7(14)
C20' C18' H18' 110.9
C19' C18' H18' 110.9
P1' C18' H18' 110.9
C18' C19' H19D 109.5
C18' C19' H19E 109.5
H19D C19' H19E 109.5
C18' C19' H19F 109.5
H19D C19' H19F 109.5
H19E C19' H19F 109.5
C18' C20' H20D 109.5
C18' C20' H20E 109.5
H20D C20' H20E 109.5
C18' C20' H20F 109.5
H20D C20' H20F 109.5
H20E C20' H20F 109.5
C42 Pt2 C41 37.4(3)
C42 Pt2 N2 152.6(3)
C41 Pt2 N2 115.2(3)
C42 Pt2 N2' 151.8(4)
C41 Pt2 N2' 114.3(4)
N2 Pt2 N2' 1.0(6)
C42 Pt2 P2 124.1(2)
C41 Pt2 P2 161.4(2)
N2 Pt2 P2 83.2(3)
N2' Pt2 P2 84.1(4)
C42 C41 C43 144.1(7)
C42 C41 Pt2 68.2(4)
C43 C41 Pt2 147.7(5)
C41 C42 C49 142.8(7)
C41 C42 Pt2 74.4(4)
C49 C42 Pt2 142.7(5)
C44 C43 C48 117.0(7)
C44 C43 C41 121.0(7)
C48 C43 C41 121.9(6)
C45 C44 C43 121.3(8)
C45 C44 H44 119.4
C43 C44 H44 119.4
C46 C45 C44 120.8(8)
C46 C45 H45 119.6
C44 C45 H45 119.6
C45 C46 C47 119.4(7)
C45 C46 H46 120.3
C47 C46 H46 120.3
C48 C47 C46 120.0(7)
C48 C47 H47 120.0
C46 C47 H47 120.0
C47 C48 C43 121.5(7)
C47 C48 H48 119.2
C43 C48 H48 119.2
C42 C49 C51 110.6(6)
C42 C49 C50 108.2(6)
C51 C49 C50 109.1(8)
C42 C49 C52 109.3(6)
C51 C49 C52 111.0(7)
C50 C49 C52 108.5(7)
C49 C50 H50A 109.5
C49 C50 H50B 109.5
H50A C50 H50B 109.5
C49 C50 H50C 109.5
H50A C50 H50C 109.5
H50B C50 H50C 109.5
C49 C51 H51A 109.5
C49 C51 H51B 109.5
H51A C51 H51B 109.5
C49 C51 H51C 109.5
H51A C51 H51C 109.5
H51B C51 H51C 109.5
C49 C52 H52A 109.5
C49 C52 H52B 109.5
H52A C52 H52B 109.5
C49 C52 H52C 109.5
H52A C52 H52C 109.5
H52B C52 H52C 109.5
N2 C53 H53A 109.5
N2 C53 H53B 109.5
H53A C53 H53B 109.5
N2 C53 H53C 109.5
H53A C53 H53C 109.5
H53B C53 H53C 109.5
N2 C54 H54A 109.5
N2 C54 H54B 109.5
H54A C54 H54B 109.5
N2 C54 H54C 109.5
H54A C54 H54C 109.5
H54B C54 H54C 109.5
C63 N2 C53 109.2(10)
C63 N2 C54 108.8(9)
C53 N2 C54 108.4(9)
C63 N2 Pt2 111.6(7)
C53 N2 Pt2 110.8(7)
C54 N2 Pt2 107.9(7)
N2 C63 C64 113.0(8)
N2 C63 H63A 109.0
C64 C63 H63A 109.0
N2 C63 H63B 109.0
C64 C63 H63B 109.0
H63A C63 H63B 107.8
C63 C64 P2 107.9(6)
C63 C64 H64A 110.1
P2 C64 H64A 110.1
C63 C64 H64B 110.1
P2 C64 H64B 110.1
H64A C64 H64B 108.4
N2' C53' H53D 109.5
N2' C53' H53E 109.5
H53D C53' H53E 109.5
N2' C53' H53F 109.5
H53D C53' H53F 109.5
H53E C53' H53F 109.5
N2' C54' H54D 109.5
N2' C54' H54E 109.5
H54D C54' H54E 109.5
N2' C54' H54F 109.5
H54D C54' H54F 109.5
H54E C54' H54F 109.5
C63' N2' C53' 109.2(13)
C63' N2' C54' 109.6(12)
C53' N2' C54' 106.5(13)
C63' N2' Pt2 110.3(9)
C53' N2' Pt2 111.2(10)
C54' N2' Pt2 110.0(9)
N2' C63' H63C 108.8
N2' C63' H63D 108.8
H63C C63' H63D 107.7
C55 P2 C58 103.4(3)
C55 P2 C64 103.1(3)
C58 P2 C64 104.2(3)
C55 P2 Pt2 121.7(2)
C58 P2 Pt2 117.2(2)
C64 P2 Pt2 105.2(2)
C56 C55 C57 109.6(7)
C56 C55 P2 110.2(5)
C57 C55 P2 110.8(5)
C56 C55 H55 108.7
C57 C55 H55 108.7
P2 C55 H55 108.7
C55 C56 H56A 109.5
C55 C56 H56B 109.5
H56A C56 H56B 109.5
C55 C56 H56C 109.5
H56A C56 H56C 109.5
H56B C56 H56C 109.5
C55 C57 H57A 109.5
C55 C57 H57B 109.5
H57A C57 H57B 109.5
C55 C57 H57C 109.5
H57A C57 H57C 109.5
H57B C57 H57C 109.5
C60 C58 C59 110.5(6)
C60 C58 P2 115.9(5)
C59 C58 P2 110.5(5)
C60 C58 H58 106.5
C59 C58 H58 106.5
P2 C58 H58 106.5
C58 C59 H59A 109.5
C58 C59 H59B 109.5
H59A C59 H59B 109.5
C58 C59 H59C 109.5
H59A C59 H59C 109.5
H59B C59 H59C 109.5
C58 C60 H60A 109.5
C58 C60 H60B 109.5
H60A C60 H60B 109.5
C58 C60 H60C 109.5
H60A C60 H60C 109.5
H60B C60 H60C 109.5

loop_
_geom_bond_atom_site_label_1
_geom_bond_atom_site_label_2
_geom_bond_distance
Pt1 C2 1.995(7)
Pt1 C1 2.067(7)
Pt1 N1 2.242(6)
Pt1 N1' 2.242(6)
Pt1 P1' 2.248(4)
Pt1 P1 2.249(3)
C1 C2 1.302(9)
C1 C3 1.449(9)
C2 C9 1.497(9)
C3 C8 1.390(10)
C3 C4 1.416(10)
C4 C5 1.379(10)
C4 H4 0.9500
C5 C6 1.388(11)
C5 H5 0.9500
C6 C7 1.374(12)
C6 H6 0.9500
C7 C8 1.387(11)
C7 H7 0.9500
C8 H8 0.9500
C9 C11 1.528(10)
C9 C10 1.530(10)
C9 C12 1.536(11)
C10 H10A 0.9800
C10 H10B 0.9800
C10 H10C 0.9800
C11 H11A 0.9800
C11 H11B 0.9800
C11 H11C 0.9800
C12 H12A 0.9800
C12 H12B 0.9800
C12 H12C 0.9800
C13 N1 1.468(15)
C13 H13A 0.9800
C13 H13B 0.9800
C13 H13C 0.9800
C14 N1 1.478(15)
C14 H14A 0.9800
C14 H14B 0.9800
C14 H14C 0.9800
N1 C31 1.483(15)
C31 C32 1.504(17)
C31 H31A 0.9900
C31 H31B 0.9900
C32 P1 1.862(13)
C32 H32A 0.9900
C32 H32B 0.9900
P1 C15 1.863(11)
P1 C18 1.869(13)
C15 C17 1.510(15)
C15 C16 1.520(14)
C15 H15 1.0000
C16 H16A 0.9800
C16 H16B 0.9800
C16 H16C 0.9800
C17 H17A 0.9800
C17 H17B 0.9800
C17 H17C 0.9800
C18 C20 1.532(16)
C18 C19 1.666(17)
C18 H18 1.0000
C19 H19A 0.9800
C19 H19B 0.9800
C19 H19C 0.9800
C20 H20A 0.9800
C20 H20B 0.9800
C20 H20C 0.9800
C13' N1' 1.471(18)
C13' H13D 0.9800
C13' H13E 0.9800
C13' H13F 0.9800
C14' N1' 1.481(15)
C14' H14D 0.9800
C14' H14E 0.9800
C14' H14F 0.9800
N1' C31' 1.491(17)
C31' C32' 1.52(2)
C31' H31C 0.9900
C31' H31D 0.9900
C32' P1' 1.859(15)
C32' H32C 0.9900
C32' H32D 0.9900
P1' C18' 1.856(15)
P1' C15' 1.857(14)
C15' C17' 1.515(17)
C15' C16' 1.521(16)
C15' H15' 1.0000
C16' H16D 0.9800
C16' H16E 0.9800
C16' H16F 0.9800
C17' H17D 0.9800
C17' H17E 0.9800
C17' H17F 0.9800
C18' C20' 1.519(18)
C18' C19' 1.669(19)
C18' H18' 1.0000
C19' H19D 0.9800
C19' H19E 0.9800
C19' H19F 0.9800
C20' H20D 0.9800
C20' H20E 0.9800
C20' H20F 0.9800
Pt2 C42 1.987(7)
Pt2 C41 2.062(7)
Pt2 N2 2.238(6)
Pt2 N2' 2.238(6)
Pt2 P2 2.2409(17)
C41 C42 1.301(9)
C41 C43 1.453(9)
C42 C49 1.509(9)
C43 C44 1.390(10)
C43 C48 1.396(10)
C44 C45 1.385(10)
C44 H44 0.9500
C45 C46 1.364(11)
C45 H45 0.9500
C46 C47 1.384(11)
C46 H46 0.9500
C47 C48 1.383(10)
C47 H47 0.9500
C48 H48 0.9500
C49 C51 1.513(11)
C49 C50 1.532(12)
C49 C52 1.536(10)
C50 H50A 0.9800
C50 H50B 0.9800
C50 H50C 0.9800
C51 H51A 0.9800
C51 H51B 0.9800
C51 H51C 0.9800
C52 H52A 0.9800
C52 H52B 0.9800
C52 H52C 0.9800
C53 N2 1.487(13)
C53 H53A 0.9800
C53 H53B 0.9800
C53 H53C 0.9800
C54 N2 1.488(14)
C54 H54A 0.9800
C54 H54B 0.9800
C54 H54C 0.9800
N2 C63 1.478(13)
C63 C64 1.521(12)
C63 H63A 0.9900
C63 H63B 0.9900
C64 P2 1.856(7)
C64 H64A 0.9900
C64 H64B 0.9900
C53' N2' 1.493(17)
C53' H53D 0.9800
C53' H53E 0.9800
C53' H53F 0.9800
C54' N2' 1.495(16)
C54' H54D 0.9800
C54' H54E 0.9800
C54' H54F 0.9800
N2' C63' 1.475(16)
C63' H63C 0.9900
C63' H63D 0.9900
P2 C55 1.851(7)
P2 C58 1.852(7)
C55 C56 1.520(10)
C55 C57 1.530(10)
C55 H55 1.0000
C56 H56A 0.9800
C56 H56B 0.9800
C56 H56C 0.9800
C57 H57A 0.9800
C57 H57B 0.9800
C57 H57C 0.9800
C58 C60 1.523(9)
C58 C59 1.526(10)
C58 H58 1.0000
C59 H59A 0.9800
C59 H59B 0.9800
C59 H59C 0.9800
C60 H60A 0.9800
C60 H60B 0.9800
C60 H60C 0.9800

loop_
_geom_torsion_atom_site_label_1
_geom_torsion_atom_site_label_2
_geom_torsion_atom_site_label_3
_geom_torsion_atom_site_label_4
_geom_torsion
N1 Pt1 C1 C2 178.4(6)
N1' Pt1 C1 C2 179.6(7)
P1' Pt1 C1 C2 -19(2)
P1 Pt1 C1 C2 -12.5(12)
C2 Pt1 C1 C3 176.1(12)
N1 Pt1 C1 C3 -5.6(12)
N1' Pt1 C1 C3 -4.3(12)
P1' Pt1 C1 C3 156.7(18)
P1 Pt1 C1 C3 163.6(11)
C3 C1 C2 C9 13(2)
Pt1 C1 C2 C9 -171.2(12)
C3 C1 C2 Pt1 -176.3(12)
N1 Pt1 C2 C1 -3.5(13)
N1' Pt1 C2 C1 -0.7(13)
P1' Pt1 C2 C1 173.6(7)
P1 Pt1 C2 C1 174.4(5)
C1 Pt1 C2 C9 171.8(11)
N1 Pt1 C2 C9 168.3(12)
N1' Pt1 C2 C9 171.2(12)
P1' Pt1 C2 C9 -14.6(11)
P1 Pt1 C2 C9 -13.7(10)
C2 C1 C3 C8 -138.8(11)
Pt1 C1 C3 C8 47.6(13)
C2 C1 C3 C4 44.3(14)
Pt1 C1 C3 C4 -129.4(9)
C8 C3 C4 C5 1.3(10)
C1 C3 C4 C5 178.4(7)
C3 C4 C5 C6 -0.8(11)
C4 C5 C6 C7 0.4(12)
C5 C6 C7 C8 -0.7(13)
C6 C7 C8 C3 1.3(13)
C4 C3 C8 C7 -1.6(11)
C1 C3 C8 C7 -178.6(7)
C1 C2 C9 C11 -21.0(15)
Pt1 C2 C9 C11 172.6(7)
C1 C2 C9 C10 -142.6(11)
Pt1 C2 C9 C10 50.9(11)
C1 C2 C9 C12 98.1(12)
Pt1 C2 C9 C12 -68.4(10)
C2 Pt1 N1 C13 -42.8(18)
C1 Pt1 N1 C13 -45.2(13)
N1' Pt1 N1 C13 -54(7)
P1' Pt1 N1 C13 139.6(13)
P1 Pt1 N1 C13 139.0(12)
C2 Pt1 N1 C14 75.9(15)
C1 Pt1 N1 C14 73.5(9)
N1' Pt1 N1 C14 65(7)
P1' Pt1 N1 C14 -101.7(10)
P1 Pt1 N1 C14 -102.3(9)
C2 Pt1 N1 C31 -163.3(8)
C1 Pt1 N1 C31 -165.7(9)
N1' Pt1 N1 C31 -174(8)
P1' Pt1 N1 C31 19.1(10)
P1 Pt1 N1 C31 18.5(10)
C13 N1 C31 C32 -166.8(17)
C14 N1 C31 C32 74.1(16)
Pt1 N1 C31 C32 -44.3(17)
N1 C31 C32 P1 48.1(18)
C31 C32 P1 C15 98.8(16)
C31 C32 P1 C18 -153.2(13)
C31 C32 P1 Pt1 -28.4(15)
C2 Pt1 P1 C32 -173.8(8)
C1 Pt1 P1 C32 -165.1(10)
N1 Pt1 P1 C32 5.3(9)
N1' Pt1 P1 C32 3.6(10)
P1' Pt1 P1 C32 1(5)
C2 Pt1 P1 C15 71.7(9)
C1 Pt1 P1 C15 80.4(13)
N1 Pt1 P1 C15 -109.1(10)
N1' Pt1 P1 C15 -110.9(10)
P1' Pt1 P1 C15 -113(6)
C2 Pt1 P1 C18 -59.0(9)
C1 Pt1 P1 C18 -50.2(14)
N1 Pt1 P1 C18 120.2(9)
N1' Pt1 P1 C18 118.4(9)
P1' Pt1 P1 C18 116(6)
C32 P1 C15 C17 -72(2)
C18 P1 C15 C17 -180(2)
Pt1 P1 C15 C17 44(2)
C32 P1 C15 C16 164.8(17)
C18 P1 C15 C16 57.0(18)
Pt1 P1 C15 C16 -79.5(18)
C32 P1 C18 C20 77.0(13)
C15 P1 C18 C20 -176.3(12)
Pt1 P1 C18 C20 -38.3(13)
C32 P1 C18 C19 -33.5(12)
C15 P1 C18 C19 73.2(12)
Pt1 P1 C18 C19 -148.8(10)
C2 Pt1 N1' C13' -85.1(18)
C1 Pt1 N1' C13' -85.6(16)
N1 Pt1 N1' C13' 86(7)
P1' Pt1 N1' C13' 99.4(17)
P1 Pt1 N1' C13' 99.1(17)
C2 Pt1 N1' C14' 35(2)
C1 Pt1 N1' C14' 34.1(16)
N1 Pt1 N1' C14' -154(8)
P1' Pt1 N1' C14' -140.9(15)
P1 Pt1 N1' C14' -141.2(14)
C2 Pt1 N1' C31' 157.3(9)
C1 Pt1 N1' C31' 156.8(11)
N1 Pt1 N1' C31' -31(6)
P1' Pt1 N1' C31' -18.2(13)
P1 Pt1 N1' C31' -18.5(13)
C13' N1' C31' C32' -71(2)
C14' N1' C31' C32' 173.3(16)
Pt1 N1' C31' C32' 46.0(19)
N1' C31' C32' P1' -52(2)
C31' C32' P1' C18' -88.0(18)
C31' C32' P1' C15' 162.7(19)
C31' C32' P1' Pt1 32.5(19)
C2 Pt1 P1' C18' -73.4(11)
C1 Pt1 P1' C18' -59(2)
N1 Pt1 P1' C18' 105.4(11)
N1' Pt1 P1' C18' 103.6(11)
P1 Pt1 P1' C18' -79(6)
C2 Pt1 P1' C15' 57.5(13)
C1 Pt1 P1' C15' 72(2)
N1 Pt1 P1' C15' -123.7(13)
N1' Pt1 P1' C15' -125.5(13)
P1 Pt1 P1' C15' 52(5)
C2 Pt1 P1' C32' 175.4(10)
C1 Pt1 P1' C32' -169.9(18)
N1 Pt1 P1' C32' -5.9(11)
N1' Pt1 P1' C32' -7.7(12)
P1 Pt1 P1' C32' 170(6)
C18' P1' C15' C17' -169(3)
C32' P1' C15' C17' -62(3)
Pt1 P1' C15' C17' 56(3)
C18' P1' C15' C16' 68(3)
C32' P1' C15' C16' 175(2)
Pt1 P1' C15' C16' -67(3)
C15' P1' C18' C20' -96.7(17)
C32' P1' C18' C20' 154.7(15)
Pt1 P1' C18' C20' 42.3(17)
C15' P1' C18' C19' 14.6(19)
C32' P1' C18' C19' -94.1(17)
Pt1 P1' C18' C19' 153.6(16)
N2 Pt2 C41 C42 -178.9(5)
N2' Pt2 C41 C42 -179.3(6)
P2 Pt2 C41 C42 -7.4(9)
C42 Pt2 C41 C43 -178.5(12)
N2 Pt2 C41 C43 2.6(11)
N2' Pt2 C41 C43 2.2(12)
P2 Pt2 C41 C43 174.1(6)
C43 C41 C42 C49 -4.8(19)
Pt2 C41 C42 C49 176.6(11)
C43 C41 C42 Pt2 178.6(11)
N2 Pt2 C42 C41 2.2(10)
N2' Pt2 C42 C41 1.3(12)
P2 Pt2 C42 C41 177.2(3)
C41 Pt2 C42 C49 -176.6(11)
N2 Pt2 C42 C49 -174.3(9)
N2' Pt2 C42 C49 -175.3(11)
P2 Pt2 C42 C49 0.6(10)
C42 C41 C43 C44 -43.9(15)
Pt2 C41 C43 C44 133.7(9)
C42 C41 C43 C48 137.0(11)
Pt2 C41 C43 C48 -45.4(13)
C48 C43 C44 C45 -1.3(11)
C41 C43 C44 C45 179.6(7)
C43 C44 C45 C46 0.3(13)
C44 C45 C46 C47 0.7(14)
C45 C46 C47 C48 -0.7(13)
C46 C47 C48 C43 -0.4(12)
C44 C43 C48 C47 1.4(11)
C41 C43 C48 C47 -179.5(7)
C41 C42 C49 C51 -137.9(11)
Pt2 C42 C49 C51 36.7(12)
C41 C42 C49 C50 102.7(12)
Pt2 C42 C49 C50 -82.7(10)
C41 C42 C49 C52 -15.3(14)
Pt2 C42 C49 C52 159.3(7)
C42 Pt2 N2 C63 -162.6(7)
C41 Pt2 N2 C63 -161.1(7)
N2' Pt2 N2 C63 -134(45)
P2 Pt2 N2 C63 21.6(8)
C42 Pt2 N2 C53 -40.7(14)
C41 Pt2 N2 C53 -39.2(10)
N2' Pt2 N2 C53 -12(44)
P2 Pt2 N2 C53 143.6(9)
C42 Pt2 N2 C54 77.9(11)
C41 Pt2 N2 C54 79.4(8)
N2' Pt2 N2 C54 106(44)
P2 Pt2 N2 C54 -97.9(7)
C53 N2 C63 C64 -168.9(9)
C54 N2 C63 C64 72.9(11)
Pt2 N2 C63 C64 -46.1(12)
N2 C63 C64 P2 47.5(10)
C42 Pt2 N2' C63' 149.9(9)
C41 Pt2 N2' C63' 150.7(10)
N2 Pt2 N2' C63' -3(43)
P2 Pt2 N2' C63' -26.7(11)
C42 Pt2 N2' C53' -88.8(14)
C41 Pt2 N2' C53' -88.0(11)
N2 Pt2 N2' C53' 119(44)
P2 Pt2 N2' C53' 94.6(11)
C42 Pt2 N2' C54' 28.9(19)
C41 Pt2 N2' C54' 29.8(13)
N2 Pt2 N2' C54' -124(45)
P2 Pt2 N2' C54' -147.7(12)
C63 C64 P2 C55 102.0(7)
C63 C64 P2 C58 -150.3(6)
C63 C64 P2 Pt2 -26.5(7)
C42 Pt2 P2 C55 69.1(4)
C41 Pt2 P2 C55 74.5(7)
N2 Pt2 P2 C55 -113.3(4)
N2' Pt2 P2 C55 -112.9(5)
C42 Pt2 P2 C58 -59.4(4)
C41 Pt2 P2 C58 -54.0(7)
N2 Pt2 P2 C58 118.2(4)
N2' Pt2 P2 C58 118.6(5)
C42 Pt2 P2 C64 -174.6(3)
C41 Pt2 P2 C64 -169.2(7)
N2 Pt2 P2 C64 3.1(4)
N2' Pt2 P2 C64 3.5(5)
C58 P2 C55 C56 -177.6(6)
C64 P2 C55 C56 -69.3(6)
Pt2 P2 C55 C56 48.0(6)
C58 P2 C55 C57 60.8(6)
C64 P2 C55 C57 169.1(6)
Pt2 P2 C55 C57 -73.5(6)
C55 P2 C58 C60 52.5(7)
C64 P2 C58 C60 -55.0(7)
Pt2 P2 C58 C60 -170.7(5)
C55 P2 C58 C59 179.1(5)
C64 P2 C58 C59 71.6(6)
Pt2 P2 C58 C59 -44.1(6)
